data_4076711
loop_
_publ_author_name
'Zi, Guofu'
'Li, Hung-Wing'
'Xie, Zuowei'

_publ_section_title
;
 Synthesis, Structural Characterization, and Reactivity of
 Organolanthanide Complexes Derived from a New, Versatile Boron-Bridged
 Ligand,iPr2NB(C9H7)(C2B10H11)&#x2020;
;
_journal_issue 6
_journal_name_full Organometallics
_journal_page_first 1136
_journal_paper_doi 10.1021/om010973n
_journal_volume 21
_journal_year 2002
_chemical_formula_sum 'C46 H90 B22 Li N2 O6 Sm'
_chemical_formula_weight 1162.31
_chemical_name_systematic
; 
 ? 
;
_space_group_IT_number 61
_symmetry_cell_setting orthorhombic
_symmetry_space_group_name_Hall '-P 2ac 2ab'
_symmetry_space_group_name_H-M 'P b c a'
_atom_sites_solution_hydrogens geom
_atom_sites_solution_primary direct
_atom_sites_solution_secondary difmap
_audit_creation_method SHELXL-97
_cell_angle_alpha 90.00
_cell_angle_beta 90.00
_cell_angle_gamma 90.00
_cell_formula_units_Z 8
_cell_length_a 22.1120(3)
_cell_length_b 21.5370(4)
_cell_length_c 27.9870(5)
_cell_measurement_temperature 293(2)
_cell_volume 13328.1(4)
_computing_cell_refinement 'RAXIS Rigaku'
_computing_data_collection 'RAXIS Rigaku'
_computing_data_reduction 'BIOTEX Rigaku'
_computing_molecular_graphics 'Siemens SHELXTL'
_computing_publication_material 'Siemens SHELXTL'
_computing_structure_refinement 'SHELXL-97 (Sheldrick, 1997)'
_computing_structure_solution 'SHELXS-97 (Sheldrick, 1990)'
_diffrn_ambient_temperature 293(2)
_diffrn_measured_fraction_theta_full 0.890
_diffrn_measured_fraction_theta_max 0.890
_diffrn_measurement_device_type 'IP Rigaku'
_diffrn_measurement_method IP
_diffrn_radiation_monochromator graphite
_diffrn_radiation_source 'rotation anode'
_diffrn_radiation_type MoK\a
_diffrn_radiation_wavelength 0.71073
_diffrn_reflns_av_R_equivalents 0.0000
_diffrn_reflns_av_sigmaI/netI 0.0869
_diffrn_reflns_limit_h_max 26
_diffrn_reflns_limit_h_min 0
_diffrn_reflns_limit_k_max 26
_diffrn_reflns_limit_k_min 0
_diffrn_reflns_limit_l_max 0
_diffrn_reflns_limit_l_min -34
_diffrn_reflns_number 11137
_diffrn_reflns_theta_full 25.58
_diffrn_reflns_theta_max 25.58
_diffrn_reflns_theta_min 1.72
_exptl_absorpt_coefficient_mu 0.922
_exptl_absorpt_correction_T_max 1.048
_exptl_absorpt_correction_T_min 0.833
_exptl_absorpt_correction_type abscor
_exptl_crystal_colour block
_exptl_crystal_density_diffrn 1.158
_exptl_crystal_density_meas ?
_exptl_crystal_density_method 'not measured'
_exptl_crystal_description orange
_exptl_crystal_F_000 4824
_exptl_crystal_size_max 0.42
_exptl_crystal_size_mid 0.14
_exptl_crystal_size_min 0.10
_refine_diff_density_max 0.696
_refine_diff_density_min -0.690
_refine_diff_density_rms 0.078
_refine_ls_extinction_coef 0.00109(4)
_refine_ls_extinction_expression Fc^*^=kFc[1+0.001xFc^2^\l^3^/sin(2\q)]^-1/4^
_refine_ls_extinction_method SHELXL
_refine_ls_goodness_of_fit_ref 1.015
_refine_ls_hydrogen_treatment constr
_refine_ls_matrix_type full
_refine_ls_number_parameters 704
_refine_ls_number_reflns 11137
_refine_ls_number_restraints 30
_refine_ls_restrained_S_all 1.016
_refine_ls_R_factor_all 0.0794
_refine_ls_R_factor_gt 0.0612
_refine_ls_shift/su_max 0.097
_refine_ls_shift/su_mean 0.008
_refine_ls_structure_factor_coef Fsqd
_refine_ls_weighting_details 'calc w=1/[\s^2^(Fo^2^)+(0.0912P)^2^+0.0000P] where P=(Fo^2^+2Fc^2^)/3'
_refine_ls_weighting_scheme calc
_refine_ls_wR_factor_gt 0.1683
_refine_ls_wR_factor_ref 0.1840
_reflns_number_gt 9452
_reflns_number_total 11137
_reflns_threshold_expression >2sigma(I)
_cod_data_source_file om010973n.cif
_cod_data_source_block 4a
_cod_depositor_comments
;
The following automatic conversions were performed:
'_atom_site_symetry_multiplicity' tag replaced with
'_atom_site_symmetry_multiplicity'.

Automatic conversion script
Id: cif_correct_tags 1440 2010-10-19 06:21:57Z saulius 

The following automatic conversions were performed:

'_symmetry_cell_setting' value 'Orthorhombic' changed to
'orthorhombic' according to
/home/saulius/struct/CIF-dictionaries/cif_core.dic dictionary named
'cif_core.dic' version 2.4.1 from 2010-06-29.

Automatic conversion script
Id: cif_fix_values 1715 2011-07-08 13:25:40Z adriana 

The following automatic conversions were performed:

'_exptl_crystal_density_meas' value 'not measured' was changed to '?'
- the value is perceived as not measured.

Automatic conversion script
Id: cif_fix_values 3008 2015-01-20 13:52:24Z robertas 
;
_cod_original_sg_symbol_H-M Pbca
_cod_database_code 4076711

loop_
_symmetry_equiv_pos_as_xyz
'x, y, z'
'-x+1/2, -y, z+1/2'
'-x, y+1/2, -z+1/2'
'x+1/2, -y+1/2, -z'
'-x, -y, -z'
'x-1/2, y, -z-1/2'
'x, -y-1/2, z-1/2'
'-x-1/2, y-1/2, z'

loop_
_atom_site_label
_atom_site_type_symbol
_atom_site_fract_x
_atom_site_fract_y
_atom_site_fract_z
_atom_site_U_iso_or_equiv
_atom_site_adp_type
_atom_site_occupancy
_atom_site_symmetry_multiplicity
_atom_site_calc_flag
_atom_site_refinement_flags
Sm1 Sm 0.141458(4) 0.929337(4) 0.241700(4) 0.05545(4) Uani 1 1 d .
Li1 Li 0.4758(2) 0.8250(2) -0.05344(16) 0.0897(15) Uani 1 1 d .
N1 N 0.17572(7) 1.13299(7) 0.15248(6) 0.0653(5) Uani 1 1 d .
N2 N 0.16353(8) 0.71855(8) 0.32572(7) 0.0783(6) Uani 1 1 d .
B1 B 0.17918(10) 1.07107(10) 0.16811(10) 0.0596(7) Uani 1 1 d .
B1' B 0.16647(11) 0.78186(11) 0.31311(10) 0.0659(8) Uani 1 1 d .
B3 B 0.19124(12) 0.95939(12) 0.11425(10) 0.0704(8) Uani 1 1 d .
H3 H 0.1429 0.9584 0.1050 0.085 Uiso 1 1 calc R
B3' B 0.26650(11) 0.86106(13) 0.31282(11) 0.0760(9) Uani 1 1 d .
H3' H 0.2808 0.8416 0.2783 0.091 Uiso 1 1 calc R
B4' B 0.27156(12) 0.94154(14) 0.32647(11) 0.0809(9) Uani 1 1 d .
H4' H 0.2905 0.9752 0.3010 0.097 Uiso 1 1 calc R
B4 B 0.23228(11) 0.89129(11) 0.12997(10) 0.0748(8) Uani 1 1 d .
H4 H 0.2110 0.8451 0.1300 0.090 Uiso 1 1 calc R
B5' B 0.21067(13) 0.95991(13) 0.36287(10) 0.0807(9) Uani 1 1 d .
H5' H 0.1892 1.0059 0.3615 0.097 Uiso 1 1 calc R
B5 B 0.28509(12) 0.91193(13) 0.17261(11) 0.0812(9) Uani 1 1 d .
H5 H 0.2990 0.8795 0.2009 0.097 Uiso 1 1 calc R
B6 B 0.27676(10) 0.99299(12) 0.18389(10) 0.0694(8) Uani 1 1 d .
H6 H 0.2836 1.0138 0.2194 0.083 Uiso 1 1 calc R
B6' B 0.16757(12) 0.89212(13) 0.37179(10) 0.0760(9) Uani 1 1 d .
H6' H 0.1180 0.8929 0.3754 0.091 Uiso 1 1 calc R
B7' B 0.21448(13) 0.83932(14) 0.40432(10) 0.0858(10) Uani 1 1 d .
H7' H 0.1952 0.8059 0.4299 0.103 Uiso 1 1 calc R
B7 B 0.29797(11) 1.03208(12) 0.12991(10) 0.0716(8) Uani 1 1 d .
H7 H 0.3200 1.0779 0.1304 0.086 Uiso 1 1 calc R
B8 B 0.24402(11) 1.01167(12) 0.08577(9) 0.0699(8) Uani 1 1 d .
H8 H 0.2304 1.0442 0.0574 0.084 Uiso 1 1 calc R
B8' B 0.27669(13) 0.82085(14) 0.36735(11) 0.0884(10) Uani 1 1 d .
H8' H 0.2989 0.7752 0.3686 0.106 Uiso 1 1 calc R
B9 B 0.24953(13) 0.93063(13) 0.07487(11) 0.0816(9) Uani 1 1 d .
H9 H 0.2391 0.9108 0.0396 0.098 Uiso 1 1 calc R
B9' B 0.31792(13) 0.88811(15) 0.35717(11) 0.0889(10) Uani 1 1 d .
H9' H 0.3671 0.8867 0.3514 0.107 Uiso 1 1 calc R
B10 B 0.30890(12) 0.90095(13) 0.11272(11) 0.0817(9) Uani 1 1 d .
H10 H 0.3377 0.8618 0.1018 0.098 Uiso 1 1 calc R
B10' B 0.28338(14) 0.94945(16) 0.38868(11) 0.0934(11) Uani 1 1 d .
H10' H 0.3096 0.9880 0.4040 0.112 Uiso 1 1 calc R
B11 B 0.33677(12) 0.96395(14) 0.14661(12) 0.0826(10) Uani 1 1 d .
H11 H 0.3843 0.9658 0.1582 0.099 Uiso 1 1 calc R
B11' B 0.21787(15) 0.91900(14) 0.41769(12) 0.0914(11) Uani 1 1 d .
H11' H 0.2010 0.9377 0.4518 0.110 Uiso 1 1 calc R
B12 B 0.31584(12) 0.97495(13) 0.08585(10) 0.0775(9) Uani 1 1 d .
H12 H 0.3493 0.9834 0.0575 0.093 Uiso 1 1 calc R
B12' B 0.28581(14) 0.87421(15) 0.41407(12) 0.0963(11) Uani 1 1 d .
H12' H 0.3134 0.8638 0.4458 0.116 Uiso 1 1 calc R
C1 C 0.21562(9) 0.94656(9) 0.17180(8) 0.0648(6) Uani 1 1 d .
C1' C 0.20279(9) 0.90709(9) 0.31835(8) 0.0659(7) Uani 1 1 d .
C2 C 0.22385(8) 1.01963(9) 0.14484(7) 0.0615(6) Uani 1 1 d .
C2' C 0.20572(9) 0.83235(9) 0.34340(8) 0.0680(7) Uani 1 1 d .
C4 C 0.20833(10) 1.15723(10) 0.11062(9) 0.0787(8) Uani 1 1 d .
H4A H 0.2386 1.1255 0.1029 0.094 Uiso 1 1 calc R
C4' C 0.19315(12) 0.69072(11) 0.36853(10) 0.1009(10) Uani 1 1 d .
H4'A H 0.2147 0.7240 0.3853 0.121 Uiso 1 1 calc R
C5 C 0.24424(13) 1.21584(12) 0.12058(11) 0.1276(12) Uani 1 1 d .
H5A H 0.2683 1.2101 0.1488 0.191 Uiso 1 1 calc R
H5B H 0.2170 1.2499 0.1254 0.191 Uiso 1 1 calc R
H5C H 0.2702 1.2246 0.0939 0.191 Uiso 1 1 calc R
C5' C 0.14620(17) 0.66459(16) 0.40254(13) 0.1670(17) Uani 1 1 d .
H5'A H 0.1174 0.6964 0.4104 0.250 Uiso 1 1 calc R
H5'B H 0.1657 0.6504 0.4312 0.250 Uiso 1 1 calc R
H5'C H 0.1257 0.6305 0.3876 0.250 Uiso 1 1 calc R
C6 C 0.16914(15) 1.16298(16) 0.06612(11) 0.1448(14) Uani 1 1 d .
H6A H 0.1474 1.1249 0.0612 0.217 Uiso 1 1 calc R
H6B H 0.1943 1.1712 0.0389 0.217 Uiso 1 1 calc R
H6C H 0.1409 1.1964 0.0702 0.217 Uiso 1 1 calc R
C6' C 0.23874(14) 0.64123(13) 0.35584(12) 0.1364(13) Uani 1 1 d .
H6'A H 0.2681 0.6581 0.3342 0.205 Uiso 1 1 calc R
H6'B H 0.2184 0.6069 0.3409 0.205 Uiso 1 1 calc R
H6'C H 0.2586 0.6272 0.3843 0.205 Uiso 1 1 calc R
C7 C 0.13648(10) 1.18018(11) 0.17848(11) 0.0908(9) Uani 1 1 d .
H7A H 0.1175 1.1477 0.1979 0.109 Uiso 1 1 calc R
C7' C 0.13110(10) 0.67050(11) 0.29629(12) 0.0935(10) Uani 1 1 d .
H7'A H 0.1352 0.6318 0.3144 0.112 Uiso 1 1 calc R
C8' C 0.15869(16) 0.65662(12) 0.24796(10) 0.1075(11) Uani 1 1 d .
H8'A H 0.2014 0.6500 0.2515 0.161 Uiso 1 1 calc R
H8'B H 0.1519 0.6911 0.2269 0.161 Uiso 1 1 calc R
H8'C H 0.1403 0.6200 0.2348 0.161 Uiso 1 1 calc R
C8 C 0.08365(15) 1.19635(19) 0.15966(18) 0.276(2) Uani 1 1 d .
H8A H 0.0752 1.1706 0.1325 0.414 Uiso 1 1 calc R
H8B H 0.0852 1.2390 0.1498 0.414 Uiso 1 1 calc R
H8C H 0.0523 1.1912 0.1831 0.414 Uiso 1 1 calc R
C9 C 0.16427(15) 1.20902(14) 0.22101(12) 0.1317(13) Uani 1 1 d .
H9A H 0.2020 1.1889 0.2279 0.198 Uiso 1 1 calc R
H9B H 0.1376 1.2046 0.2478 0.198 Uiso 1 1 calc R
H9C H 0.1713 1.2523 0.2149 0.198 Uiso 1 1 calc R
C9' C 0.06328(12) 0.68176(13) 0.29297(15) 0.1398(16) Uani 1 1 d .
H9'A H 0.0475 0.6906 0.3242 0.210 Uiso 1 1 calc R
H9'B H 0.0439 0.6454 0.2804 0.210 Uiso 1 1 calc R
H9'C H 0.0557 0.7164 0.2722 0.210 Uiso 1 1 calc R
C11 C 0.13836(8) 1.04811(9) 0.21053(8) 0.0580(6) Uani 1 1 d .
C12 C 0.15169(10) 1.04942(11) 0.26119(8) 0.0634(7) Uani 1 1 d .
H12A H 0.1876 1.0688 0.2753 0.076 Uiso 1 1 calc R
C13 C 0.10032(9) 1.03069(10) 0.28705(8) 0.0683(7) Uani 1 1 d .
H13A H 0.0960 1.0343 0.3218 0.082 Uiso 1 1 calc R
C14 C -0.01029(10) 1.00985(11) 0.26138(10) 0.0860(9) Uani 1 1 d .
H14A H -0.0267 1.0042 0.2917 0.103 Uiso 1 1 calc R
C15 C -0.04606(10) 1.00706(12) 0.22176(12) 0.1074(11) Uani 1 1 d .
H15A H -0.0873 1.0003 0.2258 0.129 Uiso 1 1 calc R
C16 C -0.02392(10) 1.01384(11) 0.17569(11) 0.0910(9) Uani 1 1 d .
H16A H -0.0503 1.0105 0.1499 0.109 Uiso 1 1 calc R
C17 C 0.03614(9) 1.02542(10) 0.16745(9) 0.0755(7) Uani 1 1 d .
H17A H 0.0507 1.0301 0.1365 0.091 Uiso 1 1 calc R
C18 C 0.07542(8) 1.03013(8) 0.20702(8) 0.0615(6) Uani 1 1 d .
C19 C 0.05250(10) 1.02149(10) 0.25552(8) 0.0667(7) Uani 1 1 d .
C21 C 0.13123(9) 0.80818(10) 0.26906(8) 0.0608(6) Uani 1 1 d .
C22 C 0.14989(9) 0.80933(10) 0.21983(9) 0.0680(7) Uani 1 1 d .
H22A H 0.1866 0.7894 0.2076 0.082 Uiso 1 1 calc R
C23 C 0.10258(9) 0.83191(9) 0.19071(9) 0.0701(7) Uani 1 1 d .
H23A H 0.1017 0.8298 0.1557 0.084 Uiso 1 1 calc R
C24 C -0.00872(9) 0.85914(10) 0.21039(10) 0.0798(8) Uani 1 1 d .
H24A H -0.0209 0.8682 0.1793 0.096 Uiso 1 1 calc R
C25 C -0.04899(12) 0.86169(12) 0.24672(10) 0.0968(10) Uani 1 1 d .
H25A H -0.0892 0.8710 0.2400 0.116 Uiso 1 1 calc R
C26 C -0.03173(10) 0.85053(11) 0.29484(10) 0.0873(9) Uani 1 1 d .
H26A H -0.0604 0.8538 0.3190 0.105 Uiso 1 1 calc R
C27 C 0.02661(9) 0.83505(9) 0.30620(9) 0.0714(7) Uani 1 1 d .
H27A H 0.0376 0.8279 0.3378 0.086 Uiso 1 1 calc R
C28 C 0.07029(9) 0.82997(9) 0.26894(8) 0.0641(6) Uani 1 1 d .
C29 C 0.05208(9) 0.84266(9) 0.21989(9) 0.0695(7) Uani 1 1 d .
C41 C 0.33845(14) 0.79741(18) -0.02599(13) 0.1623(17) Uani 1 1 d D
H41A H 0.3519 0.7557 -0.0315 0.243 Uiso 1 1 calc R
H41B H 0.2999 0.8035 -0.0411 0.243 Uiso 1 1 calc R
H41C H 0.3347 0.8045 0.0078 0.243 Uiso 1 1 calc R
O1 O 0.38005(9) 0.83867(10) -0.04496(8) 0.1298(9) Uani 1 1 d D
C42 C 0.36304(12) 0.90037(15) -0.03860(16) 0.1587(17) Uani 1 1 d D
H42A H 0.3592 0.9085 -0.0046 0.190 Uiso 1 1 calc R
H42B H 0.3236 0.9066 -0.0530 0.190 Uiso 1 1 calc R
C43 C 0.40657(14) 0.94620(16) -0.05969(15) 0.1657(17) Uani 1 1 d D
H43A H 0.3945 0.9552 -0.0923 0.199 Uiso 1 1 calc R
H43B H 0.4044 0.9846 -0.0417 0.199 Uiso 1 1 calc R
O2 O 0.46392(10) 0.92583(9) -0.05962(11) 0.1547(12) Uani 1 1 d D
C44 C 0.50277(16) 0.96947(16) -0.08175(18) 0.209(2) Uani 1 1 d D
H44A H 0.5433 0.9535 -0.0821 0.313 Uiso 1 1 calc R
H44B H 0.5018 1.0078 -0.0642 0.313 Uiso 1 1 calc R
H44C H 0.4896 0.9767 -0.1140 0.313 Uiso 1 1 calc R
C51 C 0.4878(2) 0.87298(18) 0.05507(12) 0.210(2) Uani 1 1 d D
H51A H 0.4875 0.9120 0.0385 0.314 Uiso 1 1 calc R
H51B H 0.5213 0.8720 0.0769 0.314 Uiso 1 1 calc R
H51C H 0.4507 0.8682 0.0725 0.314 Uiso 1 1 calc R
O3 O 0.49363(10) 0.82464(11) 0.02210(8) 0.1484(10) Uani 1 1 d D
C52 C 0.4953(2) 0.76598(17) 0.04273(13) 0.210(2) Uani 1 1 d D
H52A H 0.4600 0.7610 0.0630 0.251 Uiso 1 1 calc R
H52B H 0.5308 0.7631 0.0630 0.251 Uiso 1 1 calc R
C53 C 0.4968(2) 0.7123(2) 0.00621(13) 0.217(2) Uani 1 1 d D
H53A H 0.5382 0.6979 0.0027 0.260 Uiso 1 1 calc R
H53B H 0.4729 0.6780 0.0183 0.260 Uiso 1 1 calc R
O4 O 0.47564(13) 0.72914(11) -0.03661(8) 0.1703(12) Uani 1 1 d D
C54 C 0.4645(2) 0.68255(18) -0.07128(17) 0.328(3) Uani 1 1 d D
H54A H 0.4495 0.7014 -0.1000 0.492 Uiso 1 1 calc R
H54B H 0.4351 0.6538 -0.0592 0.492 Uiso 1 1 calc R
H54C H 0.5015 0.6609 -0.0782 0.492 Uiso 1 1 calc R
C61 C 0.61790(14) 0.8414(2) -0.03592(14) 0.184(2) Uani 1 1 d D
H61A H 0.6045 0.8618 -0.0073 0.276 Uiso 1 1 calc R
H61B H 0.6486 0.8661 -0.0510 0.276 Uiso 1 1 calc R
H61C H 0.6342 0.8014 -0.0280 0.276 Uiso 1 1 calc R
O5 O 0.56907(9) 0.83419(12) -0.06704(8) 0.1427(9) Uani 1 1 d D
C62 C 0.58301(15) 0.80719(19) -0.11104(13) 0.1900(19) Uani 1 1 d D
H62A H 0.5902 0.7631 -0.1068 0.228 Uiso 1 1 calc R
H62B H 0.6196 0.8257 -0.1237 0.228 Uiso 1 1 calc R
C63 C 0.52953(14) 0.8170(2) -0.14746(13) 0.175(2) Uani 1 1 d D
H63A H 0.5304 0.8592 -0.1596 0.210 Uiso 1 1 calc R
H63B H 0.5341 0.7889 -0.1743 0.210 Uiso 1 1 calc R
O6 O 0.47485(9) 0.80600(11) -0.12486(7) 0.1277(9) Uani 1 1 d D
C64 C 0.42859(14) 0.80685(16) -0.15831(12) 0.1491(15) Uani 1 1 d D
H64A H 0.3908 0.7986 -0.1427 0.224 Uiso 1 1 calc R
H64B H 0.4359 0.7756 -0.1821 0.224 Uiso 1 1 calc R
H64C H 0.4270 0.8469 -0.1733 0.224 Uiso 1 1 calc R

loop_
_atom_site_aniso_label
_atom_site_aniso_U_11
_atom_site_aniso_U_22
_atom_site_aniso_U_33
_atom_site_aniso_U_23
_atom_site_aniso_U_13
_atom_site_aniso_U_12
Sm1 0.05856(7) 0.04153(6) 0.06627(7) -0.00204(5) 0.00647(5) 0.00028(4)
Li1 0.104(3) 0.080(3) 0.085(3) 0.004(2) 0.007(2) -0.007(2)
N1 0.0698(9) 0.0501(9) 0.0759(11) 0.0056(9) 0.0102(9) 0.0074(8)
N2 0.0914(11) 0.0494(9) 0.0941(13) 0.0107(10) 0.0174(11) 0.0075(9)
B1 0.0593(12) 0.0511(12) 0.0685(15) -0.0016(11) 0.0021(11) 0.0009(10)
B1' 0.0700(13) 0.0489(12) 0.0788(16) 0.0028(12) 0.0189(12) 0.0098(11)
B3 0.0755(14) 0.0627(14) 0.0732(16) -0.0138(13) 0.0095(13) -0.0054(12)
B3' 0.0646(13) 0.0820(17) 0.0815(18) 0.0142(15) 0.0034(13) 0.0047(13)
B4' 0.0858(16) 0.0770(16) 0.0799(19) 0.0050(15) -0.0049(15) -0.0155(14)
B4 0.0875(15) 0.0439(12) 0.0929(18) -0.0067(13) 0.0288(14) 0.0004(12)
B5' 0.0912(17) 0.0645(15) 0.0864(19) -0.0059(15) -0.0086(16) 0.0024(14)
B5 0.0914(16) 0.0675(14) 0.0849(18) 0.0123(14) 0.0257(15) 0.0259(13)
B6 0.0619(12) 0.0666(14) 0.0797(17) 0.0056(14) 0.0014(12) 0.0021(12)
B6' 0.0822(15) 0.0690(15) 0.0768(17) -0.0095(15) 0.0110(14) 0.0090(14)
B7' 0.1093(19) 0.0855(18) 0.0626(16) 0.0134(15) 0.0054(16) 0.0151(17)
B7 0.0615(12) 0.0623(14) 0.0909(18) 0.0075(14) 0.0135(13) 0.0005(12)
B8 0.0836(14) 0.0651(14) 0.0609(14) 0.0055(13) 0.0169(13) 0.0051(13)
B8' 0.0937(17) 0.0842(18) 0.087(2) 0.0130(16) -0.0041(16) 0.0271(15)
B9 0.0915(16) 0.0716(17) 0.0816(18) -0.0157(14) 0.0238(15) 0.0024(14)
B9' 0.0779(16) 0.099(2) 0.090(2) 0.0042(18) -0.0115(15) 0.0075(16)
B10 0.0854(15) 0.0666(15) 0.0931(19) -0.0042(15) 0.0248(15) 0.0154(14)
B10' 0.1004(19) 0.100(2) 0.0792(19) -0.0009(18) -0.0217(17) -0.0053(18)
B11 0.0651(13) 0.0796(17) 0.103(2) 0.0088(17) 0.0172(15) 0.0102(14)
B11' 0.116(2) 0.0799(18) 0.0785(19) -0.0074(16) 0.0015(19) 0.0141(17)
B12 0.0805(14) 0.0743(16) 0.0778(17) 0.0069(14) 0.0273(13) 0.0061(14)
B12' 0.1047(19) 0.104(2) 0.0802(19) 0.0080(18) -0.0156(17) 0.0227(18)
C1 0.0776(12) 0.0416(9) 0.0753(14) 0.0001(10) 0.0185(11) 0.0065(9)
C1' 0.0712(12) 0.0508(10) 0.0757(14) 0.0032(11) 0.0008(11) 0.0017(10)
C2 0.0678(11) 0.0514(10) 0.0653(12) 0.0017(10) 0.0118(10) -0.0003(10)
C2' 0.0831(12) 0.0566(11) 0.0642(13) 0.0106(10) 0.0095(11) 0.0157(10)
C4 0.0908(14) 0.0581(12) 0.0871(16) 0.0189(12) 0.0089(13) 0.0074(12)
C4' 0.138(2) 0.0640(13) 0.1002(19) 0.0234(14) 0.0149(18) 0.0177(15)
C5 0.142(2) 0.0709(16) 0.170(3) 0.0116(19) 0.065(2) -0.0190(16)
C5' 0.262(4) 0.121(3) 0.117(2) 0.053(2) 0.068(2) 0.013(3)
C6 0.162(3) 0.156(3) 0.116(2) 0.049(2) 0.019(2) 0.040(2)
C6' 0.177(3) 0.0887(18) 0.143(3) 0.018(2) -0.029(2) 0.0481(18)
C7 0.0981(15) 0.0636(13) 0.111(2) 0.0131(14) 0.0192(14) 0.0296(12)
C7' 0.1037(16) 0.0485(12) 0.128(2) 0.0124(15) 0.0182(16) -0.0011(12)
C8' 0.146(2) 0.0474(13) 0.129(2) -0.0014(15) 0.0187(19) 0.0071(16)
C8 0.1132(19) 0.281(4) 0.433(7) -0.205(4) -0.084(3) 0.117(2)
C9 0.146(2) 0.0981(19) 0.151(3) -0.0585(19) 0.021(2) 0.007(2)
C9' 0.1020(19) 0.0707(17) 0.247(4) -0.011(2) 0.014(3) -0.0187(15)
C11 0.0593(10) 0.0484(10) 0.0661(13) -0.0065(10) 0.0071(9) 0.0009(8)
C12 0.0706(12) 0.0555(11) 0.0642(14) -0.0116(10) 0.0037(10) 0.0048(10)
C13 0.0777(12) 0.0580(12) 0.0692(13) -0.0063(11) 0.0135(11) 0.0047(10)
C14 0.0716(13) 0.0616(14) 0.125(2) -0.0054(14) 0.0277(13) 0.0015(12)
C15 0.0600(12) 0.0717(15) 0.190(3) -0.0149(19) 0.0179(17) 0.0006(12)
C16 0.0711(12) 0.0743(15) 0.128(2) -0.0068(16) -0.0190(14) 0.0024(12)
C17 0.0745(12) 0.0596(12) 0.0923(16) -0.0101(12) -0.0141(12) 0.0039(11)
C18 0.0595(10) 0.0411(9) 0.0837(14) -0.0066(10) 0.0068(11) -0.0007(9)
C19 0.0696(12) 0.0497(11) 0.0808(14) 0.0022(10) 0.0177(10) -0.0011(10)
C21 0.0627(10) 0.0492(10) 0.0706(13) -0.0015(10) 0.0158(10) 0.0023(9)
C22 0.0703(11) 0.0512(11) 0.0825(15) -0.0110(11) 0.0139(11) 0.0006(9)
C23 0.0803(13) 0.0524(11) 0.0776(14) -0.0103(11) 0.0081(12) -0.0086(10)
C24 0.0711(12) 0.0642(13) 0.1040(18) -0.0061(13) -0.0122(13) -0.0056(11)
C25 0.0672(13) 0.0653(15) 0.158(3) -0.0100(16) 0.0066(15) -0.0039(13)
C26 0.0728(12) 0.0660(13) 0.123(2) -0.0013(15) 0.0218(14) -0.0062(11)
C27 0.0687(11) 0.0554(11) 0.0901(15) 0.0001(12) 0.0148(12) -0.0019(10)
C28 0.0635(11) 0.0452(10) 0.0836(14) -0.0032(10) 0.0091(11) -0.0022(9)
C29 0.0709(11) 0.0499(11) 0.0877(15) -0.0077(11) 0.0045(12) -0.0058(10)
C41 0.120(2) 0.240(4) 0.127(3) 0.024(3) 0.009(2) -0.061(3)
O1 0.1162(12) 0.1382(17) 0.1349(17) 0.0371(15) 0.0139(14) 0.0048(13)
C42 0.114(2) 0.175(3) 0.187(4) -0.069(3) -0.009(2) 0.034(2)
C43 0.166(3) 0.149(3) 0.183(4) 0.024(3) 0.019(3) 0.075(2)
O2 0.1299(16) 0.0867(14) 0.248(3) 0.0102(16) 0.003(2) 0.0038(12)
C44 0.209(4) 0.139(3) 0.278(5) 0.071(3) -0.011(4) -0.069(3)
C51 0.231(4) 0.274(5) 0.124(3) -0.088(3) -0.041(3) 0.055(4)
O3 0.1624(18) 0.188(2) 0.0951(14) -0.0089(16) -0.0205(14) 0.0448(18)
C52 0.249(4) 0.229(4) 0.150(3) 0.099(3) -0.028(3) -0.017(4)
C53 0.287(5) 0.195(4) 0.168(4) 0.053(4) -0.027(4) 0.033(4)
O4 0.258(3) 0.1221(18) 0.1312(18) 0.0157(16) -0.034(2) -0.0272(19)
C54 0.358(5) 0.250(3) 0.376(6) -0.217(3) 0.159(5) -0.179(4)
C61 0.118(2) 0.287(6) 0.146(3) 0.021(4) -0.030(2) -0.027(3)
O5 0.1073(13) 0.184(2) 0.1366(17) -0.0377(17) 0.0197(13) -0.0075(15)
C62 0.147(3) 0.215(4) 0.209(4) -0.090(3) 0.069(3) -0.020(3)
C63 0.178(3) 0.205(4) 0.141(3) -0.022(3) -0.008(3) 0.025(3)
O6 0.1210(13) 0.1606(19) 0.1017(14) -0.0153(14) 0.0095(13) 0.0224(14)
C64 0.167(3) 0.134(3) 0.146(3) -0.026(2) -0.052(2) 0.021(2)

loop_
_atom_type_symbol
_atom_type_description
_atom_type_scat_dispersion_real
_atom_type_scat_dispersion_imag
_atom_type_scat_source
C C 0.0033 0.0016 'International Tables Vol C Tables 4.2.6.8 and 6.1.1.4'
H H 0.0000 0.0000 'International Tables Vol C Tables 4.2.6.8 and 6.1.1.4'
B B 0.0013 0.0007 'International Tables Vol C Tables 4.2.6.8 and 6.1.1.4'
N N 0.0061 0.0033 'International Tables Vol C Tables 4.2.6.8 and 6.1.1.4'
O O 0.0106 0.0060 'International Tables Vol C Tables 4.2.6.8 and 6.1.1.4'
Sm Sm -0.1638 3.4418 'International Tables Vol C Tables 4.2.6.8 and 6.1.1.4'
Li Li -0.0003 0.0001 'International Tables Vol C Tables 4.2.6.8 and 6.1.1.4'

loop_
_geom_angle_atom_site_label_1
_geom_angle_atom_site_label_2
_geom_angle_atom_site_label_3
_geom_angle
C1 Sm1 C1' 108.83(7)
C1 Sm1 C12 87.79(6)
C1' Sm1 C12 88.01(6)
C1 Sm1 C22 85.46(6)
C1' Sm1 C22 88.51(7)
C12 Sm1 C22 170.98(7)
C1 Sm1 C23 84.99(6)
C1' Sm1 C23 117.75(6)
C12 Sm1 C23 154.21(7)
C22 Sm1 C23 30.66(7)
C1 Sm1 C13 117.21(6)
C1' Sm1 C13 86.33(7)
C12 Sm1 C13 30.54(6)
C22 Sm1 C13 157.21(7)
C23 Sm1 C13 141.27(6)
C1 Sm1 C11 68.61(6)
C1' Sm1 C11 117.18(6)
C12 Sm1 C11 31.36(7)
C22 Sm1 C11 147.79(7)
C23 Sm1 C11 124.12(7)
C13 Sm1 C11 51.28(7)
C1 Sm1 C21 113.77(6)
C1' Sm1 C21 68.47(6)
C12 Sm1 C21 151.84(7)
C22 Sm1 C21 30.92(7)
C23 Sm1 C21 51.24(7)
C13 Sm1 C21 128.09(7)
C11 Sm1 C21 173.32(6)
C1 Sm1 C28 133.05(6)
C1' Sm1 C28 85.77(6)
C12 Sm1 C28 138.31(6)
C22 Sm1 C28 49.58(6)
C23 Sm1 C28 50.04(7)
C13 Sm1 C28 107.84(6)
C11 Sm1 C28 143.83(6)
C21 Sm1 C28 30.10(6)
C1 Sm1 C29 112.41(7)
C1' Sm1 C29 115.48(7)
C12 Sm1 C29 139.35(6)
C22 Sm1 C29 49.38(6)
C23 Sm1 C29 29.66(6)
C13 Sm1 C29 114.08(6)
C11 Sm1 C29 123.04(6)
C21 Sm1 C29 50.36(6)
C28 Sm1 C29 30.43(7)
C1 Sm1 C18 87.54(6)
C1' Sm1 C18 135.07(6)
C12 Sm1 C18 50.04(6)
C22 Sm1 C18 135.39(7)
C23 Sm1 C18 104.84(6)
C13 Sm1 C18 49.79(7)
C11 Sm1 C18 30.51(5)
C21 Sm1 C18 142.95(6)
C28 Sm1 C18 113.61(6)
C29 Sm1 C18 94.24(6)
C1 Sm1 C19 116.50(6)
C1' Sm1 C19 112.50(6)
C12 Sm1 C19 49.11(7)
C22 Sm1 C19 139.75(6)
C23 Sm1 C19 113.60(6)
C13 Sm1 C19 29.15(6)
C11 Sm1 C19 50.28(6)
C21 Sm1 C19 125.20(6)
C28 Sm1 C19 96.31(6)
C29 Sm1 C19 90.39(6)
C18 Sm1 C19 30.17(6)
O6 Li1 O5 81.46(18)
O6 Li1 O4 91.3(2)
O5 Li1 O4 97.6(2)
O6 Li1 O1 97.2(2)
O5 Li1 O1 166.2(3)
O4 Li1 O1 96.2(2)
O6 Li1 O3 164.6(3)
O5 Li1 O3 89.88(19)
O4 Li1 O3 77.16(17)
O1 Li1 O3 94.2(2)
O6 Li1 O2 96.9(2)
O5 Li1 O2 90.57(19)
O4 Li1 O2 169.2(3)
O1 Li1 O2 75.88(16)
O3 Li1 O2 95.9(2)
B1 N1 C4 123.91(17)
B1 N1 C7 121.05(18)
C4 N1 C7 115.04(17)
B1' N2 C4' 124.7(2)
B1' N2 C7' 123.4(2)
C4' N2 C7' 111.88(18)
N1 B1 C11 120.16(18)
N1 B1 C2 123.82(19)
C11 B1 C2 116.02(17)
N2 B1' C21 121.6(2)
N2 B1' C2' 122.7(2)
C21 B1' C2' 115.68(18)
C2 B3 C1 61.45(13)
C2 B3 B4 106.62(18)
C1 B3 B4 58.45(14)
C2 B3 B8 58.46(13)
C1 B3 B8 108.10(17)
B4 B3 B8 107.05(18)
C2 B3 B9 105.33(17)
C1 B3 B9 107.01(18)
B4 B3 B9 60.27(15)
B8 B3 B9 58.90(14)
C2' B3' C1' 61.45(13)
C2' B3' B8' 59.41(15)
C1' B3' B8' 107.89(19)
C2' B3' B9' 105.7(2)
C1' B3' B9' 105.7(2)
B8' B3' B9' 58.51(17)
C2' B3' B4' 107.13(19)
C1' B3' B4' 58.22(14)
B8' B3' B4' 106.5(2)
B9' B3' B4' 59.42(17)
C1' B4' B5' 59.05(15)
C1' B4' B9' 107.4(2)
B5' B4' B9' 108.3(2)
C1' B4' B10' 107.7(2)
B5' B4' B10' 60.95(17)
B9' B4' B10' 59.84(18)
C1' B4' B3' 59.45(14)
B5' B4' B3' 107.44(19)
B9' B4' B3' 60.37(17)
B10' B4' B3' 108.3(2)
C1 B4 B5 59.56(14)
C1 B4 B10 108.08(18)
B5 B4 B10 60.80(16)
C1 B4 B3 59.05(13)
B5 B4 B3 107.64(18)
B10 B4 B3 108.85(18)
C1 B4 B9 107.73(17)
B5 B4 B9 109.10(19)
B10 B4 B9 60.62(16)
B3 B4 B9 60.57(15)
C1' B5' B4' 59.68(15)
C1' B5' B6' 59.51(15)
B4' B5' B6' 108.3(2)
C1' B5' B11' 108.12(19)
B4' B5' B11' 109.0(2)
B6' B5' B11' 60.99(17)
C1' B5' B10' 107.9(2)
B4' B5' B10' 60.49(17)
B6' B5' B10' 109.1(2)
B11' B5' B10' 60.33(18)
C1 B5 B4 59.69(14)
C1 B5 B11 107.52(18)
B4 B5 B11 108.5(2)
C1 B5 B10 108.2(2)
B4 B5 B10 60.88(16)
B11 B5 B10 60.04(17)
C1 B5 B6 58.81(13)
B4 B5 B6 107.72(19)
B11 B5 B6 61.09(15)
B10 B5 B6 109.2(2)
C2 B6 C1 61.82(12)
C2 B6 B5 106.70(18)
C1 B6 B5 58.39(13)
C2 B6 B7 58.66(13)
C1 B6 B7 108.29(18)
B5 B6 B7 106.47(19)
C2 B6 B11 104.59(19)
C1 B6 B11 105.32(18)
B5 B6 B11 58.75(15)
B7 B6 B11 58.78(15)
C1' B6' C2' 61.25(13)
C1' B6' B5' 58.36(15)
C2' B6' B5' 106.70(19)
C1' B6' B7' 107.44(18)
C2' B6' B7' 58.56(14)
B5' B6' B7' 106.6(2)
C1' B6' B11' 106.37(19)
C2' B6' B11' 105.43(19)
B5' B6' B11' 59.92(16)
B7' B6' B11' 58.76(16)
C2' B7' B11' 107.5(2)
C2' B7' B8' 59.22(15)
B11' B7' B8' 108.1(2)
C2' B7' B12' 106.9(2)
B11' B7' B12' 60.94(18)
B8' B7' B12' 59.44(17)
C2' B7' B6' 59.09(15)
B11' B7' B6' 60.82(17)
B8' B7' B6' 107.3(2)
B12' B7' B6' 109.0(2)
C2 B7 B11 105.71(18)
C2 B7 B8 59.15(13)
B11 B7 B8 107.82(19)
C2 B7 B12 105.80(17)
B11 B7 B12 60.13(16)
B8 B7 B12 59.81(15)
C2 B7 B6 58.01(13)
B11 B7 B6 60.84(15)
B8 B7 B6 107.15(17)
B12 B7 B6 108.44(18)
C2 B8 B9 106.29(18)
C2 B8 B7 58.68(13)
B9 B8 B7 108.49(19)
C2 B8 B12 105.96(17)
B9 B8 B12 60.05(15)
B7 B8 B12 60.47(15)
C2 B8 B3 58.05(13)
B9 B8 B3 60.51(15)
B7 B8 B3 106.36(18)
B12 B8 B3 107.44(18)
C2' B8' B9' 107.1(2)
C2' B8' B12' 107.5(2)
B9' B8' B12' 60.96(18)
C2' B8' B7' 59.11(15)
B9' B8' B7' 108.5(2)
B12' B8' B7' 60.33(17)
C2' B8' B3' 58.56(14)
B9' B8' B3' 61.09(17)
B12' B8' B3' 109.7(2)
B7' B8' B3' 107.2(2)
B8 B9 B12 59.93(15)
B8 B9 B4 107.52(19)
B12 B9 B4 106.2(2)
B8 B9 B3 60.60(14)
B12 B9 B3 107.42(19)
B4 B9 B3 59.16(15)
B8 B9 B10 107.30(19)
B12 B9 B10 59.21(16)
B4 B9 B10 58.97(15)
B3 B9 B10 106.4(2)
B8' B9' B10' 108.4(2)
B8' B9' B4' 108.6(2)
B10' B9' B4' 60.21(17)
B8' B9' B12' 60.01(18)
B10' B9' B12' 60.16(18)
B4' B9' B12' 108.4(2)
B8' B9' B3' 60.39(17)
B10' B9' B3' 108.5(2)
B4' B9' B3' 60.21(16)
B12' B9' B3' 108.4(2)
B11 B10 B12 60.39(16)
B11 B10 B5 59.57(16)
B12 B10 B5 107.9(2)
B11 B10 B4 106.10(19)
B12 B10 B4 107.71(19)
B5 B10 B4 58.31(15)
B11 B10 B9 107.28(19)
B12 B10 B9 59.62(15)
B5 B10 B9 106.96(19)
B4 B10 B9 60.41(15)
B9' B10' B4' 59.95(17)
B9' B10' B12' 60.11(19)
B4' B10' B12' 108.1(2)
B9' B10' B5' 106.5(2)
B4' B10' B5' 58.56(16)
B12' B10' B5' 107.9(2)
B9' B10' B11' 107.7(2)
B4' B10' B11' 107.0(2)
B12' B10' B11' 60.39(18)
B5' B10' B11' 59.82(17)
B5 B11 B7 108.89(18)
B5 B11 B10 60.39(16)
B7 B11 B10 109.1(2)
B5 B11 B12 108.1(2)
B7 B11 B12 60.58(16)
B10 B11 B12 59.87(17)
B5 B11 B6 60.15(15)
B7 B11 B6 60.38(15)
B10 B11 B6 108.71(18)
B12 B11 B6 108.43(19)
B7' B11' B5' 107.2(2)
B7' B11' B10' 107.2(2)
B5' B11' B10' 59.85(17)
B7' B11' B12' 59.82(17)
B5' B11' B12' 107.1(2)
B10' B11' B12' 59.38(18)
B7' B11' B6' 60.43(16)
B5' B11' B6' 59.09(17)
B10' B11' B6' 107.2(2)
B12' B11' B6' 107.8(2)
B10 B12 B8 108.94(18)
B10 B12 B9 61.17(16)
B8 B12 B9 60.03(15)
B10 B12 B11 59.74(16)
B8 B12 B11 107.08(19)
B9 B12 B11 108.0(2)
B10 B12 B7 107.9(2)
B8 B12 B7 59.72(14)
B9 B12 B7 107.87(18)
B11 B12 B7 59.28(16)
B8' B12' B7' 60.23(17)
B8' B12' B9' 59.03(18)
B7' B12' B9' 106.9(2)
B8' B12' B10' 107.3(2)
B7' B12' B10' 107.5(2)
B9' B12' B10' 59.73(18)
B8' B12' B11' 107.4(2)
B7' B12' B11' 59.25(17)
B9' B12' B11' 107.3(2)
B10' B12' B11' 60.23(18)
B5 C1 B4 60.74(15)
B5 C1 B6 62.81(14)
B4 C1 B6 111.79(17)
B5 C1 B3 111.36(18)
B4 C1 B3 62.50(14)
B6 C1 B3 109.75(17)
B5 C1 C2 107.70(16)
B4 C1 C2 107.91(16)
B6 C1 C2 58.68(12)
B3 C1 C2 59.06(13)
B5 C1 Sm1 119.94(14)
B4 C1 Sm1 123.79(13)
B6 C1 Sm1 115.81(14)
B3 C1 Sm1 122.26(13)
C2 C1 Sm1 121.40(11)
B5' C1' B4' 61.27(16)
B5' C1' B6' 62.13(15)
B4' C1' B6' 111.70(19)
B5' C1' B3' 111.50(18)
B4' C1' B3' 62.32(15)
B6' C1' B3' 109.87(18)
B5' C1' C2' 108.51(17)
B4' C1' C2' 108.19(16)
B6' C1' C2' 59.81(13)
B3' C1' C2' 58.70(13)
B5' C1' Sm1 122.67(14)
B4' C1' Sm1 119.84(15)
B6' C1' Sm1 121.34(14)
B3' C1' Sm1 117.37(14)
C2' C1' Sm1 121.39(12)
B1 C2 B6 113.05(17)
B1 C2 B3 117.51(16)
B6 C2 B3 110.80(16)
B1 C2 B7 125.04(17)
B6 C2 B7 63.34(14)
B3 C2 B7 113.54(17)
B1 C2 B8 127.73(18)
B6 C2 B8 113.92(16)
B3 C2 B8 63.49(14)
B7 C2 B8 62.17(14)
B1 C2 C1 112.15(16)
B6 C2 C1 59.50(13)
B3 C2 C1 59.48(13)
B7 C2 C1 110.16(15)
B8 C2 C1 110.53(16)
B1' C2' B3' 113.57(18)
B1' C2' B7' 129.27(19)
B3' C2' B7' 112.08(18)
B1' C2' B8' 126.23(18)
B3' C2' B8' 62.03(15)
B7' C2' B8' 61.67(16)
B1' C2' B6' 118.37(17)
B3' C2' B6' 110.12(17)
B7' C2' B6' 62.35(15)
B8' C2' B6' 111.83(18)
B1' C2' C1' 112.60(16)
B3' C2' C1' 59.85(13)
B7' C2' C1' 108.63(17)
B8' C2' C1' 108.69(17)
B6' C2' C1' 58.95(13)
N1 C4 C6 113.7(2)
N1 C4 C5 113.9(2)
C6 C4 C5 112.4(2)
N2 C4' C6' 112.8(2)
N2 C4' C5' 110.6(2)
C6' C4' C5' 110.0(2)
C8 C7 C9 125.1(3)
C8 C7 N1 119.2(3)
C9 C7 N1 115.4(2)
N2 C7' C8' 115.7(2)
N2 C7' C9' 113.2(2)
C8' C7' C9' 112.0(3)
C18 C11 C12 105.49(18)
C18 C11 B1 125.8(2)
C12 C11 B1 128.07(18)
C18 C11 Sm1 78.06(11)
C12 C11 Sm1 72.38(12)
B1 C11 Sm1 121.80(13)
C13 C12 C11 109.51(19)
C13 C12 Sm1 75.95(13)
C11 C12 Sm1 76.26(12)
C19 C13 C12 109.2(2)
C19 C13 Sm1 80.90(13)
C12 C13 Sm1 73.50(13)
C15 C14 C19 118.7(2)
C14 C15 C16 123.1(2)
C17 C16 C15 121.2(2)
C16 C17 C18 118.5(2)
C17 C18 C11 131.6(2)
C17 C18 C19 120.42(18)
C11 C18 C19 107.74(19)
C17 C18 Sm1 122.63(13)
C11 C18 Sm1 71.43(11)
C19 C18 Sm1 76.07(12)
C13 C19 C14 134.0(2)
C13 C19 C18 107.90(18)
C14 C19 C18 118.0(2)
C13 C19 Sm1 69.95(12)
C14 C19 Sm1 124.98(15)
C18 C19 Sm1 73.76(11)
C28 C21 C22 105.25(19)
C28 C21 B1' 126.2(2)
C22 C21 B1' 128.17(18)
C28 C21 Sm1 76.30(12)
C22 C21 Sm1 72.00(12)
B1' C21 Sm1 121.75(14)
C23 C22 C21 110.26(18)
C23 C22 Sm1 75.33(12)
C21 C22 Sm1 77.09(12)
C29 C23 C22 108.1(2)
C29 C23 Sm1 79.40(13)
C22 C23 Sm1 74.01(12)
C25 C24 C29 119.6(2)
C24 C25 C26 121.9(2)
C27 C26 C25 121.0(2)
C26 C27 C28 119.2(2)
C27 C28 C21 131.6(2)
C27 C28 C29 119.18(19)
C21 C28 C29 108.97(19)
C27 C28 Sm1 121.88(14)
C21 C28 Sm1 73.60(12)
C29 C28 Sm1 75.65(11)
C23 C29 C24 133.5(2)
C23 C29 C28 107.31(18)
C24 C29 C28 119.1(2)
C23 C29 Sm1 70.94(12)
C24 C29 Sm1 123.14(14)
C28 C29 Sm1 73.92(11)
C41 O1 C42 112.6(2)
C41 O1 Li1 127.5(2)
C42 O1 Li1 114.2(2)
O1 C42 C43 113.9(3)
O2 C43 C42 113.0(3)
C43 O2 C44 110.8(3)
C43 O2 Li1 115.9(2)
C44 O2 Li1 128.2(2)
C52 O3 C51 113.9(3)
C52 O3 Li1 114.6(2)
C51 O3 Li1 129.0(2)
O3 C52 C53 114.0(3)
O4 C53 C52 112.5(4)
C53 O4 C54 118.9(3)
C53 O4 Li1 117.6(3)
C54 O4 Li1 122.6(3)
C61 O5 C62 115.2(3)
C61 O5 Li1 130.9(2)
C62 O5 Li1 109.7(2)
O5 C62 C63 110.4(3)
O6 C63 C62 109.7(3)
C64 O6 C63 109.5(2)
C64 O6 Li1 131.8(2)
C63 O6 Li1 113.8(2)

loop_
_geom_bond_atom_site_label_1
_geom_bond_atom_site_label_2
_geom_bond_distance
Sm1 C1 2.579(2)
Sm1 C1' 2.583(2)
Sm1 C12 2.653(2)
Sm1 C22 2.662(2)
Sm1 C23 2.679(2)
Sm1 C13 2.684(2)
Sm1 C11 2.704(2)
Sm1 C21 2.729(2)
Sm1 C28 2.764(2)
Sm1 C29 2.786(2)
Sm1 C18 2.7904(19)
Sm1 C19 2.821(2)
Li1 O6 2.041(5)
Li1 O5 2.108(5)
Li1 O4 2.118(5)
Li1 O1 2.150(5)
Li1 O3 2.151(5)
Li1 O2 2.193(5)
N1 B1 1.406(3)
N1 C4 1.471(3)
N1 C7 1.522(3)
N2 B1' 1.410(3)
N2 C4' 1.491(3)
N2 C7' 1.504(3)
B1 C11 1.571(3)
B1 C2 1.621(3)
B1' C21 1.565(3)
B1' C2' 1.629(3)
B3 C2 1.713(3)
B3 C1 1.721(3)
B3 B4 1.780(4)
B3 B8 1.807(4)
B3 B9 1.805(4)
B3' C2' 1.709(3)
B3' C1' 1.730(3)
B3' B8' 1.769(4)
B3' B9' 1.781(4)
B3' B4' 1.778(4)
B4' C1' 1.707(3)
B4' B5' 1.734(4)
B4' B9' 1.764(4)
B4' B10' 1.769(4)
B4 C1 1.710(3)
B4 B5 1.728(4)
B4 B10 1.774(4)
B4 B9 1.800(4)
B5' C1' 1.696(4)
B5' B6' 1.761(4)
B5' B11' 1.776(4)
B5' B10' 1.777(4)
B5 C1 1.708(3)
B5 B11 1.758(4)
B5 B10 1.773(4)
B5 B6 1.784(4)
B6 C2 1.701(3)
B6 C1 1.715(3)
B6 B7 1.792(4)
B6 B11 1.800(4)
B6' C1' 1.717(4)
B6' C2' 1.732(3)
B6' B7' 1.788(4)
B6' B11' 1.795(4)
B7' C2' 1.722(4)
B7' B11' 1.758(4)
B7' B8' 1.767(4)
B7' B12' 1.768(4)
B7 C2 1.713(3)
B7 B11 1.763(4)
B7 B8 1.773(4)
B7 B12 1.786(4)
B8 C2 1.721(3)
B8 B9 1.776(4)
B8 B12 1.774(4)
B8' C2' 1.724(4)
B8' B9' 1.735(4)
B8' B12' 1.753(4)
B9 B12 1.776(4)
B9 B10 1.804(4)
B9' B10' 1.762(5)
B9' B12' 1.769(4)
B10 B11 1.766(4)
B10 B12 1.769(4)
B10' B12' 1.770(5)
B10' B11' 1.785(5)
B11 B12 1.778(4)
B11' B12' 1.788(4)
C1 C2 1.755(3)
C1' C2' 1.757(3)
C4 C6 1.522(4)
C4 C5 1.517(3)
C4' C6' 1.509(4)
C4' C5' 1.517(4)
C7 C8 1.328(4)
C7 C9 1.477(4)
C7' C8' 1.514(4)
C7' C9' 1.522(3)
C11 C18 1.448(3)
C11 C12 1.448(3)
C12 C13 1.406(3)
C13 C19 1.391(3)
C14 C15 1.364(4)
C14 C19 1.420(3)
C15 C16 1.387(4)
C16 C17 1.371(3)
C17 C18 1.411(3)
C18 C19 1.461(3)
C21 C28 1.427(3)
C21 C22 1.438(3)
C22 C23 1.413(3)
C23 C29 1.403(3)
C24 C25 1.353(4)
C24 C29 1.416(3)
C25 C26 1.420(4)
C26 C27 1.370(3)
C27 C28 1.426(3)
C28 C29 1.457(3)
C41 O1 1.385(4)
O1 C42 1.392(4)
C42 C43 1.500(5)
C43 O2 1.342(4)
O2 C44 1.416(4)
C51 O3 1.397(4)
O3 C52 1.390(4)
C52 C53 1.543(5)
C53 O4 1.337(4)
O4 C54 1.417(5)
C61 O5 1.396(4)
O5 C62 1.396(4)
C62 C63 1.576(5)
C63 O6 1.385(4)
O6 C64 1.387(4)
